data_7115126
loop_
_publ_author_name
'K\'alm\'an, Alajos'
'F\'abi\'an, L\'aszl\'o'
'Argay, Gyula'

_publ_section_title
;
 Supramolecular similarities between a diastereomer pair and their
 truncated derivative: common tetrameric synthon and isostructurality
;
_journal_issue 22
_journal_name_full 'Chemical Communications'
_journal_page_first 2255
_journal_paper_doi 10.1039/b005422o
_journal_year 2000
_chemical_formula_sum 'C10 H18 O3'
_chemical_formula_weight 186.24
_chemical_name_systematic
;
 (1R*,2S*,4R*)-4-tert-butyl-2-hydroxy-1-cyclopentanecarboxylic acid
;
_space_group_IT_number 2
_symmetry_cell_setting triclinic
_symmetry_space_group_name_Hall '-P 1'
_symmetry_space_group_name_H-M 'P -1'
_atom_sites_solution_hydrogens geom
_atom_sites_solution_primary direct
_atom_sites_solution_secondary difmap
_audit_creation_method SHELXL-97
_cell_angle_alpha 84.30(4)
_cell_angle_beta 89.97(4)
_cell_angle_gamma 62.28(4)
_cell_formula_units_Z 2
_cell_length_a 5.931(1)
_cell_length_b 6.200(1)
_cell_length_c 15.951(3)
_cell_measurement_reflns_used 25
_cell_measurement_temperature 293(2)
_cell_measurement_theta_max 13.2
_cell_measurement_theta_min 11.0
_cell_volume 516.0(3)
_computing_cell_refinement 'CAD4 Express'
_computing_data_collection 'CAD4 Express'
_computing_data_reduction 'XCAD4 (Harms 1996)'
_computing_molecular_graphics 'PLUTO in CSD(Allen F.H & Kennard O.(1993))'
_computing_structure_refinement 'SHELXL-97 (Sheldrick, 1997)'
_computing_structure_solution 'SHELXS-97 (Sheldrick, 1990)'
_diffrn_ambient_temperature 293(2)
_diffrn_measured_fraction_theta_full 1.000
_diffrn_measured_fraction_theta_max 1.000
_diffrn_measurement_device_type 'Enraf-Nonius CAD4'
_diffrn_measurement_method \w--2\q
_diffrn_radiation_monochromator graphite
_diffrn_radiation_source 'fine-focus sealed tube'
_diffrn_radiation_type MoK\a
_diffrn_radiation_wavelength 0.71070
_diffrn_reflns_av_R_equivalents 0.0000
_diffrn_reflns_av_sigmaI/netI 0.0277
_diffrn_reflns_limit_h_max 8
_diffrn_reflns_limit_h_min 0
_diffrn_reflns_limit_k_max 8
_diffrn_reflns_limit_k_min -7
_diffrn_reflns_limit_l_max 22
_diffrn_reflns_limit_l_min -22
_diffrn_reflns_number 2998
_diffrn_reflns_theta_full 29.95
_diffrn_reflns_theta_max 29.95
_diffrn_reflns_theta_min 2.57
_diffrn_standards_interval_time 60
_diffrn_standards_number 3
_exptl_absorpt_coefficient_mu 0.087
_exptl_absorpt_correction_T_max 0.9922
_exptl_absorpt_correction_T_min 0.9661
_exptl_absorpt_correction_type psi-scan
_exptl_absorpt_process_details 'North A.C., Philips, D.C. & Mathews, F.(1968) Acta Cryst. A24, 350-359.'
_exptl_crystal_colour colourless
_exptl_crystal_density_diffrn 1.199
_exptl_crystal_density_method 'not measured'
_exptl_crystal_description block
_exptl_crystal_F_000 204
_exptl_crystal_size_max 0.40
_exptl_crystal_size_mid 0.20
_exptl_crystal_size_min 0.09
_refine_diff_density_max 0.300
_refine_diff_density_min -0.268
_refine_diff_density_rms 0.053
_refine_ls_extinction_coef 0.029(11)
_refine_ls_extinction_expression Fc^*^=kFc[1+0.001xFc^2^\l^3^/sin(2\q)]^-1/4^
_refine_ls_extinction_method SHELXL
_refine_ls_goodness_of_fit_ref 1.147
_refine_ls_hydrogen_treatment mixed
_refine_ls_matrix_type full
_refine_ls_number_parameters 124
_refine_ls_number_reflns 2998
_refine_ls_number_restraints 0
_refine_ls_restrained_S_all 1.147
_refine_ls_R_factor_all 0.0910
_refine_ls_R_factor_gt 0.0477
_refine_ls_shift/su_max 0.000
_refine_ls_shift/su_mean 0.000
_refine_ls_structure_factor_coef Fsqd
_refine_ls_weighting_details 'calc w=1/[\s^2^(Fo^2^)+(0.0626P)^2^+0.1708P] where P=(Fo^2^+2Fc^2^)/3'
_refine_ls_weighting_scheme calc
_refine_ls_wR_factor_gt 0.1249
_refine_ls_wR_factor_ref 0.1776
_reflns_number_gt 1971
_reflns_number_total 2998
_reflns_threshold_expression >2sigma(I)
_cod_data_source_file b005422o.txt
_cod_data_source_block a
_cod_original_cell_volume 515.97(15)
_cod_original_sg_symbol_H-M P-1
_cod_database_code 7115126

loop_
_symmetry_equiv_pos_as_xyz
'x, y, z'
'-x, -y, -z'

loop_
_atom_site_label
_atom_site_type_symbol
_atom_site_fract_x
_atom_site_fract_y
_atom_site_fract_z
_atom_site_U_iso_or_equiv
_atom_site_adp_type
_atom_site_occupancy
_atom_site_symmetry_multiplicity
_atom_site_calc_flag
_atom_site_refinement_flags
C1 C 0.7882(3) 0.3707(3) 0.36328(11) 0.0474(4) Uani 1 1 d .
H1 H 0.7288 0.2469 0.3703 0.062 Uiso 1 1 calc R
C2 C 0.5662(3) 0.6158(3) 0.38003(10) 0.0463(4) Uani 1 1 d .
H2 H 0.4813 0.5987 0.4311 0.060 Uiso 1 1 calc R
C3 C 0.3899(3) 0.6885(3) 0.30148(11) 0.0495(4) Uani 1 1 d .
H3A H 0.3063 0.8651 0.2873 0.064 Uiso 1 1 calc R
H3B H 0.2601 0.6365 0.3110 0.064 Uiso 1 1 calc R
C4 C 0.5580(3) 0.5598(3) 0.22890(10) 0.0460(4) Uani 1 1 d .
H4 H 0.5043 0.4409 0.2134 0.060 Uiso 1 1 calc R
C5 C 0.8292(3) 0.4107(3) 0.27038(11) 0.0571(5) Uani 1 1 d .
H5A H 0.9200 0.2553 0.2473 0.074 Uiso 1 1 calc R
H5B H 0.9253 0.5011 0.2618 0.074 Uiso 1 1 calc R
C6 C 1.0209(3) 0.2834(2) 0.42122(11) 0.0458(4) Uani 1 1 d .
C7 C 0.5363(3) 0.7255(3) 0.14759(11) 0.0498(4) Uani 1 1 d .
C8 C 0.7260(4) 0.5711(5) 0.08542(14) 0.0751(6) Uani 1 1 d .
H8A H 0.7034 0.6706 0.0329 0.113 Uiso 1 1 calc R
H8B H 0.6964 0.4355 0.0761 0.113 Uiso 1 1 calc R
H8C H 0.8969 0.5104 0.1084 0.113 Uiso 1 1 calc R
C9 C 0.2666(4) 0.8324(4) 0.10708(13) 0.0669(5) Uani 1 1 d .
H9A H 0.2361 0.7016 0.0922 0.100 Uiso 1 1 calc R
H9B H 0.2502 0.9402 0.0573 0.100 Uiso 1 1 calc R
H9C H 0.1445 0.9223 0.1464 0.100 Uiso 1 1 calc R
C10 C 0.5879(5) 0.9360(4) 0.16529(16) 0.0689(6) Uani 1 1 d .
H10A H 0.5835 1.0294 0.1130 0.103 Uiso 1 1 calc R
H10B H 0.7528 0.8713 0.1936 0.103 Uiso 1 1 calc R
H10C H 0.4597 1.0399 0.2004 0.103 Uiso 1 1 calc R
O1 O 0.6676(2) 0.7837(2) 0.38681(8) 0.0512(3) Uani 1 1 d .
H1A H 0.5509 0.9198 0.3927 0.067 Uiso 1 1 calc R
O2 O 1.2327(2) 0.2288(2) 0.39724(9) 0.0587(4) Uani 1 1 d .
O3 O 0.9693(2) 0.2736(2) 0.50166(8) 0.0525(3) Uani 1 1 d .
H3C H 1.0925 0.2539 0.5309 0.068 Uiso 1 1 calc R

loop_
_atom_site_aniso_label
_atom_site_aniso_U_11
_atom_site_aniso_U_22
_atom_site_aniso_U_33
_atom_site_aniso_U_23
_atom_site_aniso_U_13
_atom_site_aniso_U_12
C1 0.0436(8) 0.0361(7) 0.0557(9) -0.0037(6) -0.0028(6) -0.0133(6)
C2 0.0362(7) 0.0475(8) 0.0454(8) -0.0016(6) 0.0045(5) -0.0120(6)
C3 0.0384(7) 0.0520(9) 0.0521(9) -0.0038(7) 0.0024(6) -0.0165(6)
C4 0.0469(8) 0.0389(7) 0.0507(8) -0.0085(6) -0.0011(6) -0.0182(6)
C5 0.0481(9) 0.0483(9) 0.0520(9) -0.0163(7) 0.0031(7) -0.0014(7)
C6 0.0429(7) 0.0263(6) 0.0565(9) -0.0052(6) 0.0009(6) -0.0064(5)
C7 0.0469(8) 0.0501(9) 0.0502(8) -0.0074(7) 0.0037(6) -0.0203(7)
C8 0.0714(13) 0.0813(15) 0.0585(11) -0.0173(10) 0.0121(10) -0.0221(12)
C9 0.0584(11) 0.0728(13) 0.0583(11) -0.0004(9) -0.0072(8) -0.0225(10)
C10 0.0745(13) 0.0591(11) 0.0808(14) -0.0024(10) 0.0112(11) -0.0386(10)
O1 0.0387(6) 0.0374(6) 0.0614(7) -0.0114(5) -0.0034(5) -0.0032(4)
O2 0.0404(6) 0.0468(7) 0.0698(8) -0.0112(6) 0.0041(5) -0.0035(5)
O3 0.0493(6) 0.0468(6) 0.0537(7) 0.0012(5) -0.0038(5) -0.0172(5)

loop_
_atom_type_symbol
_atom_type_description
_atom_type_scat_dispersion_real
_atom_type_scat_dispersion_imag
_atom_type_scat_source
C C 0.0033 0.0016 'International Tables Vol C Tables 4.2.6.8 and 6.1.1.4'
H H 0.0000 0.0000 'International Tables Vol C Tables 4.2.6.8 and 6.1.1.4'
O O 0.0106 0.0060 'International Tables Vol C Tables 4.2.6.8 and 6.1.1.4'

loop_
_geom_angle_atom_site_label_1
_geom_angle_atom_site_label_2
_geom_angle_atom_site_label_3
_geom_angle
C6 C1 C5 115.18(15)
C6 C1 C2 114.76(14)
C5 C1 C2 103.37(14)
O1 C2 C3 111.47(14)
O1 C2 C1 107.25(12)
C3 C2 C1 103.32(14)
C2 C3 C4 107.04(13)
C7 C4 C5 115.09(15)
C7 C4 C3 116.37(14)
C5 C4 C3 104.57(13)
C1 C5 C4 104.55(14)
O2 C6 O3 123.41(16)
O2 C6 C1 124.04(16)
O3 C6 C1 112.55(14)
C10 C7 C9 108.72(17)
C10 C7 C8 109.87(18)
C9 C7 C8 108.30(16)
C10 C7 C4 111.62(15)
C9 C7 C4 109.08(15)
C8 C7 C4 109.17(16)

loop_
_geom_bond_atom_site_label_1
_geom_bond_atom_site_label_2
_geom_bond_distance
C1 C6 1.503(2)
C1 C5 1.516(3)
C1 C2 1.527(2)
C2 O1 1.436(2)
C2 C3 1.522(2)
C3 C4 1.554(2)
C4 C7 1.538(2)
C4 C5 1.541(2)
C6 O2 1.212(2)
C6 O3 1.321(2)
C7 C10 1.523(3)
C7 C9 1.531(3)
C7 C8 1.533(3)

loop_
_geom_hbond_atom_site_label_D
_geom_hbond_atom_site_label_H
_geom_hbond_atom_site_label_A
_geom_hbond_distance_DH
_geom_hbond_distance_HA
_geom_hbond_distance_DA
_geom_hbond_angle_DHA
_geom_hbond_site_symmetry_A
O3 H3C O1 0.82 1.85 2.664(2) 169.5 2_766
O1 H1A O2 0.82 1.97 2.786(2) 170.2 1_465

loop_
_geom_torsion_atom_site_label_1
_geom_torsion_atom_site_label_2
_geom_torsion_atom_site_label_3
_geom_torsion_atom_site_label_4
_geom_torsion
C6 C1 C2 O1 48.47(18)
C5 C1 C2 O1 -77.77(16)
C6 C1 C2 C3 166.34(14)
C5 C1 C2 C3 40.09(17)
O1 C2 C3 C4 89.62(16)
C1 C2 C3 C4 -25.25(17)
C2 C3 C4 C7 -126.96(15)
C2 C3 C4 C5 1.20(18)
C6 C1 C5 C4 -165.72(13)
C2 C1 C5 C4 -39.75(17)
C7 C4 C5 C1 152.56(15)
C3 C4 C5 C1 23.63(18)
C5 C1 C6 O2 -5.6(2)
C2 C1 C6 O2 -125.45(17)
C5 C1 C6 O3 174.09(14)
C2 C1 C6 O3 54.21(19)
C5 C4 C7 C10 -67.9(2)
C3 C4 C7 C10 54.9(2)
C5 C4 C7 C9 171.94(15)
C3 C4 C7 C9 -65.22(19)
C5 C4 C7 C8 53.8(2)
C3 C4 C7 C8 176.60(15)
